data_1101011
loop_
_publ_author_name
'Hashimoto, Masao'
'Tajima, Fukue'
'Eda, Kazuo'
'Yamamura, Kimiaki'
'Okazaki, Tadashi'

_publ_section_title
;
 Exploration of plastic-like phases in alkylurea systems.
 A thermal and X-ray study
;
_journal_issue 1-3
_journal_name_full 'Journal of Molecular Structure'
_journal_page_first 23
_journal_page_last 33
_journal_paper_doi 10.1016/j.molstruc.2004.08.008
_journal_volume 734
_journal_year 2005
_chemical_formula_moiety 'C14 H30 N2 O'
_chemical_formula_sum 'C14 H30 N2 O'
_chemical_formula_weight 242.40
_chemical_melting_point 384.6
_chemical_name_common n-tridecylurea
_space_group_IT_number 14
_symmetry_cell_setting monoclinic
_symmetry_space_group_name_Hall '-P 2ybc'
_symmetry_space_group_name_H-M 'P 1 21/c 1'
_atom_sites_solution_hydrogens geom
_atom_sites_solution_primary direct
_atom_sites_solution_secondary difmap
_cell_angle_alpha 90.00
_cell_angle_beta 99.290(4)
_cell_angle_gamma 90.00
_cell_formula_units_Z 4
_cell_length_a 22.936(5)
_cell_length_b 7.4127(16)
_cell_length_c 9.314(2)
_cell_measurement_reflns_used 1675
_cell_measurement_temperature 298(2)
_cell_measurement_theta_max 23.804
_cell_measurement_theta_min 2.216
_cell_volume 1562.8(6)
_diffrn_ambient_temperature 298(2)
_diffrn_measurement_device_type 'CCD area detector'
_diffrn_measurement_method 'phi and omega scans'
_diffrn_radiation_monochromator graphite
_diffrn_radiation_source 'fine-focus sealed tube'
_diffrn_radiation_type MoK\a
_diffrn_radiation_wavelength 0.71073
_diffrn_reflns_av_R_equivalents 0.0667
_diffrn_reflns_av_sigmaI/netI 0.0723
_diffrn_reflns_limit_h_max 28
_diffrn_reflns_limit_h_min -26
_diffrn_reflns_limit_k_max 9
_diffrn_reflns_limit_k_min -8
_diffrn_reflns_limit_l_max 11
_diffrn_reflns_limit_l_min -11
_diffrn_reflns_number 8569
_diffrn_reflns_theta_max 27.55
_diffrn_reflns_theta_min 1.80
_exptl_absorpt_coefficient_mu 0.064
_exptl_absorpt_correction_T_max 1.000000
_exptl_absorpt_correction_T_min 0.156955
_exptl_absorpt_correction_type empirical
_exptl_absorpt_process_details 'program SADABS ver. 2.03(Sheldrick)'
_exptl_crystal_colour colorless
_exptl_crystal_density_diffrn 1.030
_exptl_crystal_density_method 'not measured'
_exptl_crystal_F_000 544
_exptl_crystal_size_max 0.64
_exptl_crystal_size_mid 0.58
_exptl_crystal_size_min 0.09
_refine_ls_extinction_method none
_refine_ls_goodness_of_fit_ref 0.883
_refine_ls_hydrogen_treatment mixed
_refine_ls_matrix_type full
_refine_ls_number_parameters 274
_refine_ls_number_reflns 3232
_refine_ls_number_restraints 0
_refine_ls_restrained_S_all 0.883
_refine_ls_R_factor_all 0.1381
_refine_ls_R_factor_gt 0.0729
_refine_ls_shift/su_max 0.000
_refine_ls_shift/su_mean 0.000
_refine_ls_structure_factor_coef Fsqd
_refine_ls_weighting_details 'calc w=1/[\s^2^(Fo^2^)+(0.0965P)^2^+0.0000P] where P=(Fo^2^+2Fc^2^)/3'
_refine_ls_weighting_scheme calc
_refine_ls_wR_factor_gt 0.1601
_refine_ls_wR_factor_ref 0.1827
_reflns_number_gt 1552
_reflns_number_total 3232
_reflns_threshold_expression >2sigma(I)
_cod_original_sg_symbol_H-M 'P 21/c'
_cod_database_code 1101011

loop_
_symmetry_equiv_pos_as_xyz
'x, y, z'
'-x, y+1/2, -z+1/2'
'-x, -y, -z'
'x, -y-1/2, z-1/2'

loop_
_atom_site_label
_atom_site_type_symbol
_atom_site_fract_x
_atom_site_fract_y
_atom_site_fract_z
_atom_site_U_iso_or_equiv
_atom_site_adp_type
_atom_site_occupancy
_atom_site_symmetry_multiplicity
_atom_site_calc_flag
_atom_site_refinement_flags
_atom_site_disorder_assembly
_atom_site_disorder_group
C1U C 0.04695(9) -0.2701(3) -0.0505(2) 0.0404(6) Uani 1 1 d . . .
N1 N 0.07239(9) -0.1231(3) -0.0937(2) 0.0463(5) Uani 1 1 d . . .
N2 N 0.02635(10) -0.3918(3) -0.1514(2) 0.0545(6) Uani 1 1 d . . .
O1 O 0.04271(7) -0.2939(2) 0.08057(14) 0.0526(5) Uani 1 1 d . . .
C4 C 0.18294(12) 0.4563(3) -0.0510(2) 0.0494(6) Uani 1 1 d . . .
C3 C 0.15193(12) 0.3141(3) 0.0249(2) 0.0485(6) Uani 1 1 d . . .
C1 C 0.09631(12) 0.0201(3) 0.0043(2) 0.0459(6) Uani 1 1 d . . .
C7 C 0.27368(13) 0.8921(4) 0.0695(3) 0.0562(7) Uani 1 1 d . . .
C5 C 0.21227(13) 0.6039(4) 0.0491(3) 0.0510(6) Uani 1 1 d . . .
C6 C 0.24232(13) 0.7464(4) -0.0280(3) 0.0549(7) Uani 1 1 d . . .
C2 C 0.12478(12) 0.1646(3) -0.0742(2) 0.0466(6) Uani 1 1 d . . .
C8 C 0.30250(13) 1.0351(4) -0.0108(3) 0.0577(7) Uani 1 1 d . . .
C9 C 0.33524(14) 1.1789(4) 0.0869(3) 0.0627(7) Uani 1 1 d . . .
C10 C 0.36346(15) 1.3227(4) 0.0056(3) 0.0661(8) Uani 1 1 d . . .
C11 C 0.39683(17) 1.4675(4) 0.1007(4) 0.0761(9) Uani 1 1 d . . .
C12 C 0.42205(18) 1.6129(5) 0.0165(5) 0.0899(11) Uani 1 1 d . . .
C13 C 0.4573(3) 1.7526(7) 0.1122(9) 0.1325(19) Uani 1 1 d . . .
H3B H 0.1201(8) 0.372(3) 0.067(2) 0.040(6) Uiso 1 1 d . . .
H3A H 0.1797(9) 0.266(3) 0.103(2) 0.054(7) Uiso 1 1 d . . .
H6A H 0.2727(10) 0.680(3) -0.082(3) 0.066(7) Uiso 1 1 d . . .
H5B H 0.1809(9) 0.665(3) 0.095(2) 0.056(7) Uiso 1 1 d . . .
H7A H 0.3037(10) 0.835(3) 0.147(3) 0.065(7) Uiso 1 1 d . . .
H10B H 0.3327(12) 1.384(4) -0.063(3) 0.089(10) Uiso 1 1 d . . .
H8A H 0.3308(10) 0.975(3) -0.063(3) 0.058(7) Uiso 1 1 d . . .
H1A H 0.1268(9) -0.032(3) 0.081(2) 0.055(7) Uiso 1 1 d . . .
H4A H 0.2123(9) 0.394(3) -0.099(2) 0.049(6) Uiso 1 1 d . . .
H5A H 0.2420(11) 0.553(4) 0.122(3) 0.075(8) Uiso 1 1 d . . .
H9A H 0.3636(13) 1.125(4) 0.163(3) 0.093(10) Uiso 1 1 d . . .
H10A H 0.3906(11) 1.258(4) -0.044(3) 0.079(9) Uiso 1 1 d . . .
H8B H 0.2697(13) 1.098(4) -0.083(3) 0.096(10) Uiso 1 1 d . . .
H1B H 0.0632(10) 0.083(4) 0.053(3) 0.068(7) Uiso 1 1 d . . .
H6B H 0.2137(12) 0.800(4) -0.092(3) 0.081(9) Uiso 1 1 d . . .
H2A H 0.1550(10) 0.112(3) -0.119(2) 0.054(7) Uiso 1 1 d . . .
H7B H 0.2436(10) 0.952(3) 0.122(2) 0.057(7) Uiso 1 1 d . . .
H11A H 0.4302(15) 1.421(5) 0.162(4) 0.110(12) Uiso 1 1 d . . .
H9B H 0.3050(10) 1.238(4) 0.141(3) 0.075(8) Uiso 1 1 d . . .
H12B H 0.3874(18) 1.662(6) -0.058(5) 0.152(17) Uiso 1 1 d . . .
H4B H 0.1541(12) 0.515(4) -0.124(3) 0.097(10) Uiso 1 1 d . . .
H12A H 0.4480(15) 1.548(5) -0.049(4) 0.127(13) Uiso 1 1 d . . .
H2B H 0.0961(12) 0.205(4) -0.148(3) 0.098(10) Uiso 1 1 d . . .
H13A H 0.495(2) 1.687(7) 0.169(5) 0.17(2) Uiso 1 1 d . . .
H13B H 0.4308(17) 1.828(6) 0.168(4) 0.138(15) Uiso 1 1 d . . .
H11B H 0.3695(12) 1.521(4) 0.159(3) 0.082(9) Uiso 1 1 d . . .
H2 H 0.0275(9) -0.373(3) -0.234(3) 0.055(7) Uiso 1 1 d . . .
H1 H 0.0755(11) -0.103(4) -0.172(3) 0.064(8) Uiso 1 1 d . . .
H3 H 0.0022(10) -0.495(4) -0.130(2) 0.061(7) Uiso 1 1 d . . .
H13C H 0.4703(18) 1.836(6) 0.059(5) 0.136(17) Uiso 1 1 d . . .

loop_
_atom_site_aniso_label
_atom_site_aniso_U_11
_atom_site_aniso_U_22
_atom_site_aniso_U_33
_atom_site_aniso_U_23
_atom_site_aniso_U_13
_atom_site_aniso_U_12
C1U 0.0618(14) 0.0356(14) 0.0227(11) 0.0000(9) 0.0032(9) -0.0002(11)
N1 0.0760(13) 0.0404(13) 0.0218(10) -0.0009(8) 0.0061(9) -0.0142(10)
N2 0.0928(16) 0.0508(14) 0.0195(10) -0.0033(9) 0.0077(9) -0.0213(12)
O1 0.0941(12) 0.0429(10) 0.0213(8) -0.0016(7) 0.0111(7) -0.0107(9)
C4 0.0686(17) 0.0407(16) 0.0379(13) -0.0007(11) 0.0058(12) -0.0077(13)
C3 0.0688(16) 0.0391(15) 0.0365(13) 0.0006(11) 0.0050(12) -0.0035(12)
C1 0.0679(16) 0.0403(15) 0.0278(11) -0.0016(10) 0.0023(11) -0.0086(12)
C7 0.0752(18) 0.0421(16) 0.0497(14) -0.0030(13) 0.0055(14) -0.0067(14)
C5 0.0700(17) 0.0412(16) 0.0398(13) -0.0015(11) 0.0028(12) -0.0058(13)
C6 0.0747(18) 0.0430(17) 0.0458(14) -0.0007(12) 0.0063(13) -0.0074(14)
C2 0.0674(16) 0.0379(15) 0.0333(12) -0.0008(10) 0.0047(12) -0.0098(12)
C8 0.0754(19) 0.0423(17) 0.0556(15) -0.0061(13) 0.0108(14) -0.0123(14)
C9 0.082(2) 0.0484(18) 0.0557(16) -0.0037(14) 0.0058(15) -0.0113(15)
C10 0.078(2) 0.0509(19) 0.0687(19) -0.0036(15) 0.0092(16) -0.0125(15)
C11 0.083(2) 0.057(2) 0.086(2) -0.0081(18) 0.008(2) -0.0133(18)
C12 0.092(2) 0.056(2) 0.125(3) -0.008(2) 0.026(2) -0.0245(19)
C13 0.126(4) 0.081(4) 0.198(6) -0.033(4) 0.048(4) -0.038(3)
